data_2224115
loop_
_publ_author_name
'Zhang, Bi-Song'

_publ_section_title
<i>catena</i>-Poly[[diaquastrontium]-bis(\m-2-bromobenzoato)-\k^2^<i>O</i>,<i>O</i>':<i>O</i>';\k^3^<i>O</i>:<i>O</i>,<i>O</i>']
_journal_coeditor_code BH2255
_journal_issue 12
_journal_name_full 'Acta Crystallographica Section E'
_journal_page_first m1500
_journal_paper_doi 10.1107/S1600536809045395
_journal_volume 65
_journal_year 2009
_chemical_formula_iupac '[Sr (C7 H4 Br O2)2 (H2 O)2]'
_chemical_formula_moiety 'C14 H12 Br2 O6 Sr'
_chemical_formula_sum 'C14 H12 Br2 O6 Sr'
_chemical_formula_weight 523.68
_chemical_name_systematic
;
<i>catena</i>-Poly[[diaquastrontium]-bis(\m-2-bromobenzoato)-\
\k^2^<i>O</i>,<i>O</i>':<i>O</i>';\k^3^<i>O</i>:<i>O</i>,<i>O</i>']
;
_space_group_IT_number 60
_symmetry_cell_setting orthorhombic
_symmetry_space_group_name_Hall '-P 2n 2ab'
_symmetry_space_group_name_H-M 'P b c n'
_atom_sites_solution_hydrogens geom
_atom_sites_solution_primary direct
_atom_sites_solution_secondary difmap
_audit_creation_method SHELXL-97
_cell_angle_alpha 90.00
_cell_angle_beta 90.00
_cell_angle_gamma 90.00
_cell_formula_units_Z 4
_cell_length_a 18.740(4)
_cell_length_b 11.669(2)
_cell_length_c 8.0529(16)
_cell_measurement_reflns_used 9800
_cell_measurement_temperature 290(2)
_cell_measurement_theta_max 24.99
_cell_measurement_theta_min 3.26
_cell_volume 1761.0(6)
_computing_cell_refinement 'RAPID-AUTO (Rigaku, 1998)'
_computing_data_collection 'RAPID-AUTO (Rigaku, 1998)'
_computing_data_reduction 'CrystalStructure (Rigaku, 1998)'
_computing_molecular_graphics 'SHELXTL (Sheldrick, 2008)'
_computing_publication_material 'SHELXL97 (Sheldrick, 2008)'
_computing_structure_refinement 'SHELXL97 (Sheldrick, 2008)'
_computing_structure_solution 'SHELXS97 (Sheldrick, 2008)'
_diffrn_ambient_temperature 290(2)
_diffrn_measured_fraction_theta_full 0.999
_diffrn_measured_fraction_theta_max 0.999
_diffrn_measurement_device_type 'Rigaku R-AXIS RAPID'
_diffrn_measurement_method \w
_diffrn_radiation_monochromator graphite
_diffrn_radiation_source 'fine-focus sealed tube'
_diffrn_radiation_type MoK\a
_diffrn_radiation_wavelength 0.71073
_diffrn_reflns_av_R_equivalents 0.0900
_diffrn_reflns_av_sigmaI/netI 0.0524
_diffrn_reflns_limit_h_max 22
_diffrn_reflns_limit_h_min -22
_diffrn_reflns_limit_k_max 13
_diffrn_reflns_limit_k_min -13
_diffrn_reflns_limit_l_max 8
_diffrn_reflns_limit_l_min -9
_diffrn_reflns_number 12747
_diffrn_reflns_theta_full 24.99
_diffrn_reflns_theta_max 24.99
_diffrn_reflns_theta_min 3.26
_exptl_absorpt_coefficient_mu 7.624
_exptl_absorpt_correction_T_max 0.309
_exptl_absorpt_correction_T_min 0.170
_exptl_absorpt_correction_type multi-scan
_exptl_absorpt_process_details '(ABSCOR; Higashi, 1995)'
_exptl_crystal_colour colorless
_exptl_crystal_density_diffrn 1.975
_exptl_crystal_density_method 'not measured'
_exptl_crystal_description block
_exptl_crystal_F_000 1008
_exptl_crystal_size_max 0.363
_exptl_crystal_size_mid 0.201
_exptl_crystal_size_min 0.155
_refine_diff_density_max 0.837
_refine_diff_density_min -0.776
_refine_ls_extinction_coef 0.0016(6)
_refine_ls_extinction_expression Fc^*^=kFc[1+0.001xFc^2^\l^3^/sin(2\q)]^-1/4^
_refine_ls_extinction_method 'SHELXL97 (Sheldrick, 2008)'
_refine_ls_goodness_of_fit_ref 1.138
_refine_ls_hydrogen_treatment constr
_refine_ls_matrix_type full
_refine_ls_number_constraints 0
_refine_ls_number_parameters 106
_refine_ls_number_reflns 1550
_refine_ls_number_restraints 0
_refine_ls_restrained_S_all 1.138
_refine_ls_R_factor_all 0.0530
_refine_ls_R_factor_gt 0.0423
_refine_ls_shift/su_max 0.000
_refine_ls_shift/su_mean 0.000
_refine_ls_structure_factor_coef Fsqd
_refine_ls_weighting_details 'calc w=1/[\s^2^(Fo^2^)+(0.0652P)^2^+1.8313P] where P=(Fo^2^+2Fc^2^)/3'
_refine_ls_weighting_scheme calc
_refine_ls_wR_factor_gt 0.1084
_refine_ls_wR_factor_ref 0.1303
_reflns_number_gt 1273
_reflns_number_total 1550
_reflns_threshold_expression I>2\s(I)
_cod_data_source_file bh2255.cif
_cod_data_source_block I
_cod_original_cell_volume 1760.9(6)
_cod_database_code 2224115
_cod_database_fobs_code 2224115

loop_
_symmetry_equiv_pos_as_xyz
'x, y, z'
'-x+1/2, -y+1/2, z+1/2'
'-x, y, -z+1/2'
'x+1/2, -y+1/2, -z'
'-x, -y, -z'
'x-1/2, y-1/2, -z-1/2'
'x, -y, z-1/2'
'-x-1/2, y-1/2, z'

loop_
_atom_site_type_symbol
_atom_site_label
_atom_site_fract_x
_atom_site_fract_y
_atom_site_fract_z
_atom_site_U_iso_or_equiv
_atom_site_adp_type
_atom_site_calc_flag
_atom_site_refinement_flags
_atom_site_occupancy
_atom_site_disorder_assembly
_atom_site_disorder_group
Sr Sr1 0.5000 0.95347(6) 0.2500 0.0294(3) Uani d S 1 . .
Br Br1 0.26073(4) 1.23028(6) 0.28032(9) 0.0528(3) Uani d . 1 . .
O O1 0.4082(2) 0.8205(4) 0.1116(5) 0.0577(12) Uani d . 1 . .
H H1A 0.4050 0.8178 0.0101 0.087 Uiso d R 1 . .
H H1B 0.3663 0.8112 0.1371 0.087 Uiso d R 1 . .
O O2 0.5875(3) 1.1245(4) 0.2207(4) 0.0523(13) Uani d . 1 . .
O O3 0.4433(2) 1.1017(3) 0.0190(4) 0.0395(10) Uani d . 1 . .
C C1 0.4152(3) 1.1591(4) 0.1317(6) 0.0335(12) Uani d . 1 . .
C C2 0.3870(3) 1.2758(4) 0.0915(6) 0.0318(12) Uani d . 1 . .
C C3 0.3238(3) 1.3201(4) 0.1490(6) 0.0404(14) Uani d . 1 . .
C C4 0.3005(4) 1.4307(5) 0.1105(8) 0.0475(16) Uani d . 1 . .
H H4 0.2569 1.4575 0.1495 0.057 Uiso calc R 1 . .
C C5 0.3434(5) 1.4993(5) 0.0138(8) 0.0549(19) Uani d . 1 . .
H H5A 0.3293 1.5739 -0.0105 0.066 Uiso calc R 1 . .
C C6 0.4068(5) 1.4582(5) -0.0469(8) 0.060(2) Uani d . 1 . .
H H6 0.4352 1.5050 -0.1129 0.072 Uiso calc R 1 . .
C C7 0.4288(3) 1.3487(5) -0.0113(7) 0.0452(15) Uani d . 1 . .
H H7 0.4716 1.3218 -0.0549 0.054 Uiso calc R 1 . .

loop_
_atom_site_aniso_label
_atom_site_aniso_U_11
_atom_site_aniso_U_22
_atom_site_aniso_U_33
_atom_site_aniso_U_12
_atom_site_aniso_U_13
_atom_site_aniso_U_23
Sr1 0.0387(5) 0.0285(4) 0.0210(4) 0.000 0.0023(3) 0.000
Br1 0.0460(5) 0.0583(5) 0.0542(5) 0.0021(3) 0.0062(3) 0.0062(3)
O1 0.058(3) 0.077(3) 0.038(2) -0.029(2) -0.002(2) 0.003(2)
O2 0.076(4) 0.053(3) 0.028(2) -0.026(2) 0.007(2) -0.0068(18)
O3 0.052(3) 0.041(2) 0.0251(19) 0.0051(18) 0.0075(17) -0.0051(16)
C1 0.034(3) 0.039(3) 0.028(3) 0.007(2) 0.000(2) -0.001(2)
C2 0.037(3) 0.031(3) 0.027(3) 0.008(2) -0.003(2) -0.006(2)
C3 0.060(4) 0.035(3) 0.026(3) 0.008(3) -0.010(3) 0.000(2)
C4 0.053(4) 0.043(3) 0.047(4) 0.011(3) -0.009(3) -0.006(3)
C5 0.080(6) 0.034(3) 0.052(4) 0.010(3) -0.011(4) 0.001(3)
C6 0.087(6) 0.046(4) 0.047(4) -0.014(4) -0.006(4) 0.012(3)
C7 0.047(4) 0.044(3) 0.045(3) -0.005(3) 0.004(3) 0.000(3)

loop_
_atom_type_symbol
_atom_type_description
_atom_type_scat_dispersion_real
_atom_type_scat_dispersion_imag
_atom_type_scat_source
C C 0.0033 0.0016 'International Tables Vol C Tables 4.2.6.8 and 6.1.1.4'
H H 0.0000 0.0000 'International Tables Vol C Tables 4.2.6.8 and 6.1.1.4'
O O 0.0106 0.0060 'International Tables Vol C Tables 4.2.6.8 and 6.1.1.4'
Br Br -0.2901 2.4595 'International Tables Vol C Tables 4.2.6.8 and 6.1.1.4'
Sr Sr -1.5307 3.2498 'International Tables Vol C Tables 4.2.6.8 and 6.1.1.4'

loop_
_geom_angle_atom_site_label_1
_geom_angle_atom_site_label_2
_geom_angle_atom_site_label_3
_geom_angle_site_symmetry_1
_geom_angle_site_symmetry_3
_geom_angle
_geom_angle_publ_flag
O3 Sr1 O3 5_675 7_576 150.14(16) ?
O3 Sr1 O1 5_675 . 75.71(13) ?
O3 Sr1 O1 7_576 . 86.32(12) ?
O3 Sr1 O1 5_675 3_655 86.32(12) ?
O3 Sr1 O1 7_576 3_655 75.71(13) ?
O1 Sr1 O1 . 3_655 105.7(2) ?
O3 Sr1 O2 5_675 . 81.37(12) ?
O3 Sr1 O2 7_576 . 123.12(11) ?
O1 Sr1 O2 . . 147.99(12) ?
O1 Sr1 O2 3_655 . 94.65(16) ?
O3 Sr1 O2 5_675 3_655 123.12(11) ?
O3 Sr1 O2 7_576 3_655 81.37(12) ?
O1 Sr1 O2 . 3_655 94.65(16) ?
O1 Sr1 O2 3_655 3_655 147.99(12) ?
O2 Sr1 O2 . 3_655 79.4(2) ?
O3 Sr1 O3 5_675 3_655 125.68(15) ?
O3 Sr1 O3 7_576 3_655 74.95(13) ?
O1 Sr1 O3 . 3_655 158.51(13) ?
O1 Sr1 O3 3_655 3_655 80.09(12) ?
O2 Sr1 O3 . 3_655 48.25(10) ?
O2 Sr1 O3 3_655 3_655 72.51(13) ?
O3 Sr1 O3 5_675 . 74.95(13) ?
O3 Sr1 O3 7_576 . 125.68(15) ?
O1 Sr1 O3 . . 80.09(12) ?
O1 Sr1 O3 3_655 . 158.51(13) ?
O2 Sr1 O3 . . 72.51(13) ?
O2 Sr1 O3 3_655 . 48.25(10) ?
O3 Sr1 O3 3_655 . 102.18(15) ?
O3 Sr1 C1 5_675 3_655 104.69(13) ?
O3 Sr1 C1 7_576 3_655 98.88(13) ?
O1 Sr1 C1 . 3_655 164.74(14) ?
O1 Sr1 C1 3_655 3_655 89.49(15) ?
O2 Sr1 C1 . 3_655 24.26(12) ?
O2 Sr1 C1 3_655 3_655 72.16(16) ?
O3 Sr1 C1 3_655 3_655 24.23(11) ?
O3 Sr1 C1 . 3_655 85.27(13) ?
O3 Sr1 C1 5_675 . 98.88(13) ?
O3 Sr1 C1 7_576 . 104.69(13) ?
O1 Sr1 C1 . . 89.49(15) ?
O1 Sr1 C1 3_655 . 164.74(14) ?
O2 Sr1 C1 . . 72.16(16) ?
O2 Sr1 C1 3_655 . 24.26(12) ?
O3 Sr1 C1 3_655 . 85.27(13) ?
O3 Sr1 C1 . . 24.23(11) ?
C1 Sr1 C1 3_655 . 75.3(2) ?
O3 Sr1 Sr1 5_675 5_676 154.76(9) ?
O3 Sr1 Sr1 7_576 5_676 39.61(8) ?
O1 Sr1 Sr1 . 5_676 125.16(9) ?
O1 Sr1 Sr1 3_655 5_676 74.84(9) ?
O2 Sr1 Sr1 . 5_676 83.55(8) ?
O2 Sr1 Sr1 3_655 5_676 73.25(8) ?
O3 Sr1 Sr1 3_655 5_676 35.34(7) ?
O3 Sr1 Sr1 . 5_676 119.25(7) ?
C1 Sr1 Sr1 3_655 5_676 59.36(10) ?
C1 Sr1 Sr1 . 5_676 95.59(10) ?
O3 Sr1 Sr1 5_675 5_675 39.61(8) ?
O3 Sr1 Sr1 7_576 5_675 154.76(9) ?
O1 Sr1 Sr1 . 5_675 74.84(9) ?
O1 Sr1 Sr1 3_655 5_675 125.16(9) ?
O2 Sr1 Sr1 . 5_675 73.25(8) ?
O2 Sr1 Sr1 3_655 5_675 83.55(8) ?
O3 Sr1 Sr1 3_655 5_675 119.25(7) ?
O3 Sr1 Sr1 . 5_675 35.34(7) ?
C1 Sr1 Sr1 3_655 5_675 95.59(10) ?
C1 Sr1 Sr1 . 5_675 59.36(9) ?
Sr1 Sr1 Sr1 5_676 5_675 149.82(4) ?
Sr1 O1 H1A . . 120.4 ?
Sr1 O1 H1B . . 127.8 ?
H1A O1 H1B . . 99.9 ?
C1 O2 Sr1 3_655 . 97.8(3) ?
C1 O3 Sr1 . 5_675 162.0(3) ?
C1 O3 Sr1 . . 90.5(3) ?
Sr1 O3 Sr1 5_675 . 105.05(13) ?
O3 C1 O2 . 3_655 122.3(5) ?
O3 C1 C2 . . 118.8(4) ?
O2 C1 C2 3_655 . 118.9(4) ?
O3 C1 Sr1 . . 65.3(3) ?
O2 C1 Sr1 3_655 . 58.0(3) ?
C2 C1 Sr1 . . 166.8(4) ?
C3 C2 C7 . . 116.5(5) ?
C3 C2 C1 . . 125.1(5) ?
C7 C2 C1 . . 118.4(5) ?
C2 C3 C4 . . 122.8(6) ?
C2 C3 Br1 . . 121.1(4) ?
C4 C3 Br1 . . 116.0(5) ?
C5 C4 C3 . . 118.7(6) ?
C5 C4 H4 . . 120.6 ?
C3 C4 H4 . . 120.6 ?
C6 C5 C4 . . 120.2(6) ?
C6 C5 H5A . . 119.9 ?
C4 C5 H5A . . 119.9 ?
C5 C6 C7 . . 120.8(7) ?
C5 C6 H6 . . 119.6 ?
C7 C6 H6 . . 119.6 ?
C6 C7 C2 . . 120.8(6) ?
C6 C7 H7 . . 119.6 ?
C2 C7 H7 . . 119.6 ?

loop_
_geom_bond_atom_site_label_1
_geom_bond_atom_site_label_2
_geom_bond_site_symmetry_2
_geom_bond_distance
_geom_bond_publ_flag
Sr1 O3 5_675 2.498(3) ?
Sr1 O3 7_576 2.498(3) ?
Sr1 O1 . 2.570(4) ?
Sr1 O1 3_655 2.570(4) ?
Sr1 O2 . 2.594(4) ?
Sr1 O2 3_655 2.594(4) ?
Sr1 O3 3_655 2.753(4) ?
Sr1 O3 . 2.753(4) ?
Sr1 C1 3_655 3.031(5) ?
Sr1 C1 . 3.031(5) ?
Br1 C3 . 1.901(6) ?
O1 H1A . 0.8200 ?
O1 H1B . 0.8200 ?
O2 C1 3_655 1.257(6) ?
O3 C1 . 1.244(6) ?
O3 Sr1 5_675 2.498(3) ?
C1 O2 3_655 1.257(6) ?
C1 C2 . 1.496(7) ?
C2 C3 . 1.373(8) ?
C2 C7 . 1.422(8) ?
C3 C4 . 1.397(8) ?
C4 C5 . 1.376(10) ?
C4 H4 . 0.9300 ?
C5 C6 . 1.371(11) ?
C5 H5A . 0.9300 ?
C6 C7 . 1.373(9) ?
C6 H6 . 0.9300 ?
C7 H7 . 0.9300 ?

loop_
_geom_hbond_atom_site_label_D
_geom_hbond_atom_site_label_H
_geom_hbond_atom_site_label_A
_geom_hbond_site_symmetry_D
_geom_hbond_site_symmetry_H
_geom_hbond_site_symmetry_A
_geom_hbond_distance_DH
_geom_hbond_distance_HA
_geom_hbond_distance_DA
_geom_hbond_angle_DHA
_geom_hbond_publ_flag
O1 H1A O2 . . 5_675 0.820 1.982 2.753(5) 156 yes
O1 H1B Br1 . . 8_655 0.820 2.808 3.603(2) 164 yes
